data_7227924
loop_
_publ_author_name
'Demadis, Konstantinos D.'
'Anagnostou, Zafeiria'
'Panera, Aggeliki'
'Mezei, Gellert'
'Kirillova, Marina V.'
'Kirillov, Alexander M.'

_publ_section_title
;
 Three-component 1D and 2D metal phosphonates: structural variability,
 topological analysis and catalytic hydrocarboxylation of alkanes
;
_journal_issue 29
_journal_name_full 'RSC Adv.'
_journal_page_first 17788
_journal_paper_doi 10.1039/C7RA00738H
_journal_volume 7
_journal_year 2017
_chemical_formula_sum 'C13 H14 Cu N2 O7 P2'
_chemical_formula_weight 435.74
_space_group_crystal_system monoclinic
_space_group_IT_number 9
_space_group_name_Hall 'C -2yc'
_space_group_name_H-M_alt 'C 1 c 1'
_symmetry_space_group_name_Hall 'C -2yc'
_symmetry_space_group_name_H-M 'C 1 c 1'
_atom_sites_solution_hydrogens mixed
_audit_creation_method SHELXL-2014/6
_audit_update_record
;
2015-11-05 deposited with the CCDC.
2017-03-16 downloaded from the CCDC.
;
_cell_angle_alpha 90
_cell_angle_beta 122.6160(10)
_cell_angle_gamma 90
_cell_formula_units_Z 4
_cell_length_a 22.3946(4)
_cell_length_b 4.88940(10)
_cell_length_c 16.9441(3)
_cell_measurement_reflns_used 9946
_cell_measurement_temperature 297(2)
_cell_measurement_theta_max 24.76
_cell_measurement_theta_min 2.39
_cell_volume 1562.73(5)
_computing_cell_refinement 'Bruker SAINT'
_computing_data_collection 'Bruker APEX2'
_computing_data_reduction 'Bruker SAINT'
_computing_molecular_graphics 'Bruker SHELXTL'
_computing_publication_material 'Bruker SHELXTL'
_computing_structure_refinement 'SHELXL-2014 (Sheldrick 2014)'
_computing_structure_solution 'SHELXS-97 (Sheldrick 2008)'
_diffrn_ambient_temperature 297(2)
_diffrn_measured_fraction_theta_full 0.999
_diffrn_measured_fraction_theta_max 0.997
_diffrn_measurement_device_type 'Bruker APEX-II CCD'
_diffrn_measurement_method '\f and \w scans'
_diffrn_radiation_type MoK\a
_diffrn_radiation_wavelength 0.71073
_diffrn_reflns_av_R_equivalents 0.0355
_diffrn_reflns_av_unetI/netI 0.0347
_diffrn_reflns_Laue_measured_fraction_full 0.999
_diffrn_reflns_Laue_measured_fraction_max 0.997
_diffrn_reflns_limit_h_max 32
_diffrn_reflns_limit_h_min -31
_diffrn_reflns_limit_k_max 6
_diffrn_reflns_limit_k_min -6
_diffrn_reflns_limit_l_max 22
_diffrn_reflns_limit_l_min -24
_diffrn_reflns_number 27347
_diffrn_reflns_point_group_measured_fraction_full 0.988
_diffrn_reflns_point_group_measured_fraction_max 0.976
_diffrn_reflns_theta_full 25.242
_diffrn_reflns_theta_max 30.555
_diffrn_reflns_theta_min 2.159
_exptl_absorpt_coefficient_mu 1.645
_exptl_absorpt_correction_T_max 0.7461
_exptl_absorpt_correction_T_min 0.6592
_exptl_absorpt_correction_type multi-scan
_exptl_absorpt_process_details sadabs
_exptl_crystal_colour blue
_exptl_crystal_density_diffrn 1.852
_exptl_crystal_description prism
_exptl_crystal_F_000 884
_exptl_crystal_size_max 0.400
_exptl_crystal_size_mid 0.250
_exptl_crystal_size_min 0.050
_refine_diff_density_max 0.292
_refine_diff_density_min -0.257
_refine_diff_density_rms 0.050
_refine_ls_abs_structure_details
;
 Flack x determined using 2017 quotients [(I+)-(I-)]/[(I+)+(I-)]
 (Parsons, Flack and Wagner, Acta Cryst. B69 (2013) 249-259).
;
_refine_ls_abs_structure_Flack 0.030(4)
_refine_ls_extinction_method none
_refine_ls_goodness_of_fit_ref 1.043
_refine_ls_hydrogen_treatment mixed
_refine_ls_matrix_type full
_refine_ls_number_parameters 238
_refine_ls_number_reflns 4637
_refine_ls_number_restraints 6
_refine_ls_restrained_S_all 1.043
_refine_ls_R_factor_all 0.0251
_refine_ls_R_factor_gt 0.0220
_refine_ls_shift/su_max 0.001
_refine_ls_shift/su_mean 0.000
_refine_ls_structure_factor_coef Fsqd
_refine_ls_weighting_details 'w=1/[\s^2^(Fo^2^)+(0.0232P)^2^] where P=(Fo^2^+2Fc^2^)/3'
_refine_ls_weighting_scheme calc
_refine_ls_wR_factor_gt 0.0500
_refine_ls_wR_factor_ref 0.0512
_reflns_Friedel_coverage 0.955
_reflns_Friedel_fraction_full 0.977
_reflns_Friedel_fraction_max 0.954
_reflns_number_gt 4360
_reflns_number_total 4637
_reflns_threshold_expression 'I > 2\s(I)'
_cod_data_source_file c7ra00738h2.cif
_cod_data_source_block GMKDCuphenMDP_0m_a
_cod_database_code 7227924
_shelx_space_group_comment
;
The symmetry employed for this shelxl refinement is uniquely defined
by the following loop, which should always be used as a source of
symmetry information in preference to the above space-group names.
They are only intended as comments.
;
_shelx_estimated_absorpt_t_min 0.559
_shelx_estimated_absorpt_t_max 0.922
_shelxl_version_number 2014/6

loop_
_space_group_symop_operation_xyz
'x, y, z'
'x, -y, z+1/2'
'x+1/2, y+1/2, z'
'x+1/2, -y+1/2, z+1/2'

loop_
_atom_site_label
_atom_site_type_symbol
_atom_site_fract_x
_atom_site_fract_y
_atom_site_fract_z
_atom_site_U_iso_or_equiv
_atom_site_adp_type
_atom_site_occupancy
_atom_site_site_symmetry_order
_atom_site_calc_flag
_atom_site_refinement_flags_posn
_atom_site_refinement_flags_adp
Cu1 Cu 0.49248(2) 0.76850(5) 0.54906(2) 0.01966(7) Uani 1 1 d . .
P1 P 0.41616(3) 0.30703(12) 0.40312(5) 0.01907(13) Uani 1 1 d . .
P2 P 0.34965(3) 0.51941(11) 0.50462(4) 0.01915(13) Uani 1 1 d . .
O1 O 0.48178(10) 0.4786(3) 0.46264(15) 0.0265(4) Uani 1 1 d . .
O2 O 0.41872(10) 0.0186(4) 0.43215(14) 0.0282(4) Uani 1 1 d . .
O3 O 0.40045(12) 0.3158(4) 0.29962(15) 0.0313(5) Uani 1 1 d D .
H3O H 0.388(2) 0.173(5) 0.275(3) 0.038 Uiso 1 1 d D U
O4 O 0.42445(10) 0.6132(4) 0.57444(13) 0.0255(4) Uani 1 1 d . .
O5 O 0.32669(12) 0.2648(3) 0.53050(16) 0.0275(4) Uani 1 1 d . .
O6 O 0.29505(11) 0.7501(3) 0.48896(17) 0.0285(4) Uani 1 1 d D .
H6O H 0.3078(18) 0.904(5) 0.496(2) 0.034 Uiso 1 1 d D U
O7 O 0.34860(13) 0.8434(5) 0.20326(17) 0.0357(5) Uani 1 1 d D .
H7A H 0.346(2) 0.808(8) 0.154(2) 0.043 Uiso 1 1 d D U
H7B H 0.357(2) 0.698(5) 0.225(3) 0.043 Uiso 1 1 d D U
N1 N 0.52599(12) 1.0322(4) 0.65716(15) 0.0226(4) Uani 1 1 d . .
N2 N 0.58246(11) 0.9029(4) 0.56067(16) 0.0226(4) Uani 1 1 d . .
C1 C 0.34091(13) 0.4764(5) 0.39315(17) 0.0202(5) Uani 1 1 d . .
H1A H 0.2985 0.3706 0.3520 0.024 Uiso 1 1 calc R U
H1B H 0.3352 0.6546 0.3647 0.024 Uiso 1 1 calc R U
C2 C 0.49609(15) 1.0870(6) 0.7046(2) 0.0307(6) Uani 1 1 d . .
H2 H 0.4565 0.9872 0.6920 0.037 Uiso 1 1 calc R U
C3 C 0.52239(17) 1.2914(7) 0.7737(2) 0.0369(7) Uani 1 1 d . .
H3 H 0.4998 1.3282 0.8052 0.044 Uiso 1 1 calc R U
C4 C 0.58116(16) 1.4357(6) 0.7943(2) 0.0348(7) Uani 1 1 d . .
H4 H 0.5992 1.5695 0.8406 0.042 Uiso 1 1 calc R U
C5 C 0.61445(15) 1.3815(5) 0.74526(19) 0.0267(5) Uani 1 1 d . .
C6 C 0.58394(13) 1.1755(5) 0.67684(18) 0.0219(5) Uani 1 1 d . .
C7 C 0.61471(13) 1.1065(5) 0.62461(18) 0.0219(5) Uani 1 1 d . .
C8 C 0.67553(15) 1.2428(5) 0.6405(2) 0.0276(6) Uani 1 1 d . .
C9 C 0.70304(16) 1.1594(7) 0.5874(2) 0.0374(7) Uani 1 1 d . .
H9 H 0.7427 1.2460 0.5946 0.045 Uiso 1 1 calc R U
C10 C 0.67142(17) 0.9502(7) 0.5249(2) 0.0389(7) Uani 1 1 d . .
H10 H 0.6902 0.8899 0.4907 0.047 Uiso 1 1 calc R U
C11 C 0.61061(16) 0.8267(6) 0.5126(2) 0.0312(6) Uani 1 1 d . .
H11 H 0.5892 0.6861 0.4691 0.037 Uiso 1 1 calc R U
C12 C 0.70529(15) 1.4546(6) 0.7103(2) 0.0331(7) Uani 1 1 d . .
H12 H 0.7452 1.5486 0.7214 0.040 Uiso 1 1 calc R U
C13 C 0.67617(15) 1.5197(6) 0.7603(2) 0.0323(6) Uani 1 1 d . .
H13 H 0.6967 1.6568 0.8053 0.039 Uiso 1 1 calc R U

loop_
_atom_site_aniso_label
_atom_site_aniso_U_11
_atom_site_aniso_U_22
_atom_site_aniso_U_33
_atom_site_aniso_U_23
_atom_site_aniso_U_13
_atom_site_aniso_U_12
Cu1 0.01888(12) 0.01945(13) 0.02058(14) -0.00208(12) 0.01058(10) -0.00287(12)
P1 0.0241(3) 0.0141(3) 0.0195(3) 0.0002(2) 0.0121(3) -0.0004(2)
P2 0.0224(3) 0.0155(3) 0.0224(3) 0.0000(2) 0.0140(2) -0.0028(2)
O1 0.0242(9) 0.0202(8) 0.0357(11) -0.0082(7) 0.0165(8) -0.0031(7)
O2 0.0348(10) 0.0151(8) 0.0289(10) 0.0026(7) 0.0134(9) 0.0011(7)
O3 0.0466(13) 0.0274(10) 0.0255(10) 0.0000(8) 0.0231(10) -0.0009(9)
O4 0.0266(9) 0.0307(10) 0.0202(10) -0.0005(7) 0.0132(8) -0.0071(7)
O5 0.0403(11) 0.0177(8) 0.0354(12) -0.0002(7) 0.0276(10) -0.0056(7)
O6 0.0315(10) 0.0180(9) 0.0419(12) -0.0039(8) 0.0236(10) -0.0016(7)
O7 0.0443(12) 0.0374(11) 0.0295(12) -0.0023(9) 0.0226(10) 0.0036(10)
N1 0.0218(10) 0.0262(10) 0.0214(11) -0.0009(8) 0.0126(9) -0.0002(8)
N2 0.0220(10) 0.0229(10) 0.0229(11) -0.0001(8) 0.0121(9) -0.0002(8)
C1 0.0204(11) 0.0191(11) 0.0188(12) 0.0000(9) 0.0091(9) -0.0022(8)
C2 0.0258(13) 0.0396(15) 0.0274(15) -0.0040(12) 0.0148(11) -0.0002(11)
C3 0.0341(16) 0.0515(18) 0.0262(15) -0.0078(13) 0.0170(13) 0.0057(13)
C4 0.0366(16) 0.0349(15) 0.0232(14) -0.0080(12) 0.0098(12) 0.0021(12)
C5 0.0261(12) 0.0232(12) 0.0203(13) -0.0015(9) 0.0057(10) 0.0020(9)
C6 0.0212(12) 0.0206(11) 0.0189(12) -0.0002(9) 0.0076(10) -0.0006(9)
C7 0.0188(11) 0.0226(11) 0.0202(12) 0.0015(9) 0.0078(10) -0.0001(8)
C8 0.0201(12) 0.0288(13) 0.0290(15) 0.0047(10) 0.0099(11) -0.0029(9)
C9 0.0253(14) 0.0471(17) 0.0435(19) 0.0024(14) 0.0209(14) -0.0063(12)
C10 0.0335(15) 0.056(2) 0.0386(18) -0.0041(15) 0.0268(14) -0.0026(14)
C11 0.0310(14) 0.0369(14) 0.0282(15) -0.0041(11) 0.0176(12) -0.0025(11)
C12 0.0233(13) 0.0308(15) 0.0341(17) 0.0007(11) 0.0081(12) -0.0079(10)
C13 0.0289(14) 0.0272(13) 0.0261(14) -0.0032(10) 0.0052(11) -0.0067(10)

loop_
_atom_type_symbol
_atom_type_description
_atom_type_scat_dispersion_real
_atom_type_scat_dispersion_imag
_atom_type_scat_source
C C 0.0033 0.0016 'International Tables Vol C Tables 4.2.6.8 and 6.1.1.4'
H H 0.0000 0.0000 'International Tables Vol C Tables 4.2.6.8 and 6.1.1.4'
Cu Cu 0.3201 1.2651 'International Tables Vol C Tables 4.2.6.8 and 6.1.1.4'
N N 0.0061 0.0033 'International Tables Vol C Tables 4.2.6.8 and 6.1.1.4'
O O 0.0106 0.0060 'International Tables Vol C Tables 4.2.6.8 and 6.1.1.4'
P P 0.1023 0.0942 'International Tables Vol C Tables 4.2.6.8 and 6.1.1.4'

loop_
_geom_angle_atom_site_label_1
_geom_angle_atom_site_label_2
_geom_angle_atom_site_label_3
_geom_angle
_geom_angle_site_symmetry_3
O4 Cu1 O1 95.04(8) .
O4 Cu1 N1 90.07(9) .
O1 Cu1 N1 166.93(9) .
O4 Cu1 N2 163.97(8) .
O1 Cu1 N2 91.25(9) .
N1 Cu1 N2 80.87(9) .
O4 Cu1 O2 96.97(8) 1_565
O1 Cu1 O2 89.95(8) 1_565
N1 Cu1 O2 101.39(8) 1_565
N2 Cu1 O2 97.76(9) 1_565
O2 P1 O1 117.15(11) .
O2 P1 O3 109.66(12) .
O1 P1 O3 106.15(12) .
O2 P1 C1 109.57(12) .
O1 P1 C1 109.36(11) .
O3 P1 C1 104.13(12) .
O5 P2 O4 115.68(12) .
O5 P2 O6 106.61(12) .
O4 P2 O6 110.29(11) .
O5 P2 C1 110.41(11) .
O4 P2 C1 107.72(11) .
O6 P2 C1 105.69(12) .
P1 O1 Cu1 125.74(12) .
P1 O2 Cu1 135.98(12) 1_545
P1 O3 H3O 111(3) .
P2 O4 Cu1 127.97(11) .
P2 O6 H6O 118(3) .
H7A O7 H7B 100(4) .
C2 N1 C6 118.7(2) .
C2 N1 Cu1 128.1(2) .
C6 N1 Cu1 113.10(18) .
C11 N2 C7 118.2(2) .
C11 N2 Cu1 128.87(19) .
C7 N2 Cu1 112.89(17) .
P1 C1 P2 112.79(13) .
P1 C1 H1A 109.0 .
P2 C1 H1A 109.0 .
P1 C1 H1B 109.0 .
P2 C1 H1B 109.0 .
H1A C1 H1B 107.8 .
N1 C2 C3 121.9(3) .
N1 C2 H2 119.1 .
C3 C2 H2 119.1 .
C4 C3 C2 119.7(3) .
C4 C3 H3 120.1 .
C2 C3 H3 120.1 .
C3 C4 C5 119.8(3) .
C3 C4 H4 120.1 .
C5 C4 H4 120.1 .
C6 C5 C4 116.4(3) .
C6 C5 C13 118.6(3) .
C4 C5 C13 125.0(3) .
N1 C6 C5 123.5(3) .
N1 C6 C7 116.5(2) .
C5 C6 C7 120.0(2) .
N2 C7 C8 123.0(3) .
N2 C7 C6 116.2(2) .
C8 C7 C6 120.8(2) .
C9 C8 C7 117.1(3) .
C9 C8 C12 124.8(3) .
C7 C8 C12 118.1(3) .
C10 C9 C8 119.6(3) .
C10 C9 H9 120.2 .
C8 C9 H9 120.2 .
C9 C10 C11 119.8(3) .
C9 C10 H10 120.1 .
C11 C10 H10 120.1 .
N2 C11 C10 122.3(3) .
N2 C11 H11 118.8 .
C10 C11 H11 118.8 .
C13 C12 C8 121.1(3) .
C13 C12 H12 119.4 .
C8 C12 H12 119.4 .
C12 C13 C5 121.4(3) .
C12 C13 H13 119.3 .
C5 C13 H13 119.3 .

loop_
_geom_bond_atom_site_label_1
_geom_bond_atom_site_label_2
_geom_bond_distance
_geom_bond_site_symmetry_2
Cu1 O4 1.9466(19) .
Cu1 O1 1.9576(19) .
Cu1 N1 2.025(2) .
Cu1 N2 2.026(2) .
Cu1 O2 2.1495(19) 1_565
P1 O2 1.4845(18) .
P1 O1 1.5110(19) .
P1 O3 1.592(2) .
P1 C1 1.802(3) .
P2 O5 1.4998(18) .
P2 O4 1.5098(19) .
P2 O6 1.577(2) .
P2 C1 1.803(3) .
O2 Cu1 2.1494(19) 1_545
O3 H3O 0.78(2) .
O6 H6O 0.79(2) .
O7 H7A 0.82(3) .
O7 H7B 0.78(2) .
N1 C2 1.322(4) .
N1 C6 1.349(3) .
N2 C11 1.324(4) .
N2 C7 1.358(3) .
C1 H1A 0.9700 .
C1 H1B 0.9700 .
C2 C3 1.404(4) .
C2 H2 0.9300 .
C3 C4 1.362(5) .
C3 H3 0.9300 .
C4 C5 1.409(4) .
C4 H4 0.9300 .
C5 C6 1.404(4) .
C5 C13 1.432(4) .
C6 C7 1.424(4) .
C7 C8 1.406(4) .
C8 C9 1.399(5) .
C8 C12 1.437(4) .
C9 C10 1.363(5) .
C9 H9 0.9300 .
C10 C11 1.398(4) .
C10 H10 0.9300 .
C11 H11 0.9300 .
C12 C13 1.357(5) .
C12 H12 0.9300 .
C13 H13 0.9300 .
